data_4301601
loop_
_publ_author_name
'Hesham A. Habib'
'Anke Hoffmann'
'Henning A. H\"oppe'
'Gunther Steinfeld'
'Christoph Janiak'

_publ_contact_author_address
;Institut f\"ur Anorganische und Analytische Chemie
Universit\"at Freiburg
Albertstr. 21
79104 Freiburg
Germany
;
_publ_contact_author_email janiak@uni-freiburg.de
_publ_contact_author_name 'Christoph Janiak'
_publ_contact_author_phone +49-761-2036127
_publ_section_title
;
Crystal Structure Solid-State Cross Polarization Magic Angle Spinning 13C
NMR Correlation in Luminescent d10 Metal-Organic Frameworks Constructed with
the 1,2-Bis(1,2,4-triazol-4-yl)ethane Ligand
;
_journal_name_full 'Inorganic Chemistry'
_journal_page_first 2166
_journal_page_last 2180
_journal_paper_doi 10.1021/ic802069k
_journal_volume 48
_journal_year 2009
_chemical_formula_moiety 'C8 H8 N8 S2 Zn'
_chemical_formula_sum 'C8 H8 N8 S2 Zn'
_chemical_formula_weight 345.71
_chemical_name_systematic
; 
catena-{{\m2-1,2-bis(1,2,4-triazol-4-yl)ethane-\kN1:\kN1'}-bis-
isothiocyanato-\kN-zinc(II)}   
;
_space_group_IT_number 15
_symmetry_cell_setting monoclinic
_symmetry_space_group_name_Hall '-C 2yc'
_symmetry_space_group_name_H-M 'C 1 2/c 1'
_atom_sites_solution_hydrogens geom
_atom_sites_solution_primary direct
_atom_sites_solution_secondary difmap
_audit_creation_method SHELXL-97
_cell_angle_alpha 90.00
_cell_angle_beta 106.316(2)
_cell_angle_gamma 90.00
_cell_formula_units_Z 8
_cell_length_a 14.8982(19)
_cell_length_b 9.5144(11)
_cell_length_c 19.584(2)
_cell_measurement_reflns_used 1349
_cell_measurement_temperature 203(2)
_cell_measurement_theta_max 20.88
_cell_measurement_theta_min 2.57
_cell_volume 2664.2(5)
_computing_cell_refinement 'SAINT (Bruker, 2006)'
_computing_data_collection 'APEX2 (Bruker, 2006)'
_computing_data_reduction SAINT
_computing_molecular_graphics 'DIAMOND (Crystal Impact, 2006)'
_computing_structure_refinement 'SHELXL-97 (Sheldrick, 1997)'
_computing_structure_solution 'SHELXS-97 (Sheldrick, 1997)'
_diffrn_ambient_temperature 203(2)
_diffrn_measured_fraction_theta_full 0.955
_diffrn_measured_fraction_theta_max 0.947
_diffrn_measurement_device_type 'Bruker APEX II CCD area detector'
_diffrn_measurement_method '\w scans'
_diffrn_radiation_monochromator graphite
_diffrn_radiation_source 'fine-focus sealed tube'
_diffrn_radiation_type MoK\a
_diffrn_radiation_wavelength 0.71073
_diffrn_reflns_av_R_equivalents 0.0634
_diffrn_reflns_av_sigmaI/netI 0.0516
_diffrn_reflns_limit_h_max 18
_diffrn_reflns_limit_h_min -18
_diffrn_reflns_limit_k_max 10
_diffrn_reflns_limit_k_min -11
_diffrn_reflns_limit_l_max 23
_diffrn_reflns_limit_l_min -23
_diffrn_reflns_number 11194
_diffrn_reflns_theta_full 25.00
_diffrn_reflns_theta_max 25.85
_diffrn_reflns_theta_min 2.17
_exptl_absorpt_coefficient_mu 2.155
_exptl_absorpt_correction_T_max 0.8999
_exptl_absorpt_correction_T_min 0.6370
_exptl_absorpt_correction_type multi-scan
_exptl_absorpt_process_details '(<i>SADABS</i>; Sheldrick, 1996)'
_exptl_crystal_colour colorless
_exptl_crystal_density_diffrn 1.724
_exptl_crystal_density_method 'not measured'
_exptl_crystal_description parallelepiped
_exptl_crystal_F_000 1392
_exptl_crystal_size_max 0.23
_exptl_crystal_size_mid 0.12
_exptl_crystal_size_min 0.05
_refine_diff_density_max 0.427
_refine_diff_density_min -0.379
_refine_diff_density_rms 0.087
_refine_ls_extinction_method none
_refine_ls_goodness_of_fit_ref 1.040
_refine_ls_hydrogen_treatment constr
_refine_ls_matrix_type full
_refine_ls_number_parameters 172
_refine_ls_number_reflns 2441
_refine_ls_number_restraints 0
_refine_ls_restrained_S_all 1.040
_refine_ls_R_factor_all 0.0577
_refine_ls_R_factor_gt 0.0367
_refine_ls_shift/su_max 0.000
_refine_ls_shift/su_mean 0.000
_refine_ls_structure_factor_coef Fsqd
_refine_ls_weighting_details 'calc w=1/[\s^2^(Fo^2^)+(0.0268P)^2^+2.6630P] where P=(Fo^2^+2Fc^2^)/3'
_refine_ls_weighting_scheme calc
_refine_ls_wR_factor_gt 0.0690
_refine_ls_wR_factor_ref 0.0774
_reflns_number_gt 1824
_reflns_number_total 2441
_reflns_threshold_expression >2sigma(I)
_cod_data_source_file ic802069k_si_002_04.cif
_cod_data_source_block hmafp3
_cod_depositor_comments
;
The following automatic conversions were performed:
'_symmetry_cell_setting' value 'Monoclinic' changed to 'monoclinic'
according to '/home/saulius/struct/CIF-dictionaries/cif_core.dic'
dictionary named 'cif_core.dic' version 2.4.1 from
2010-06-29.

'_exptl_absorpt_correction_type' value 'Multi-scan' changed
to 'multi-scan' according to
'/home/saulius/struct/CIF-dictionaries/cif_core.dic' dictionary named
'cif_core.dic' version 2.4.1 from 2010-06-29.

Automatic conversion script
Id: cif_fix_enum 1527 2010-12-29 10:47:43Z saulius 
;
_cod_original_cell_volume 2664.2(6)
_cod_original_sg_symbol_H-M 'C 2/c'
_cod_database_code 4301601

loop_
_symmetry_equiv_pos_as_xyz
'x, y, z'
'-x, y, -z+1/2'
'x+1/2, y+1/2, z'
'-x+1/2, y+1/2, -z+1/2'
'-x, -y, -z'
'x, -y, z-1/2'
'-x+1/2, -y+1/2, -z'
'x+1/2, -y+1/2, z-1/2'

loop_
_atom_site_label
_atom_site_type_symbol
_atom_site_fract_x
_atom_site_fract_y
_atom_site_fract_z
_atom_site_U_iso_or_equiv
_atom_site_adp_type
_atom_site_occupancy
_atom_site_symmetry_multiplicity
_atom_site_calc_flag
_atom_site_refinement_flags
_atom_site_disorder_assembly
_atom_site_disorder_group
Zn Zn 0.56171(3) 0.40611(5) 0.62280(2) 0.02377(14) Uani 1 1 d . . .
N1 N 0.42249(18) 0.4181(3) 0.60371(14) 0.0209(7) Uani 1 1 d . . .
N2 N 0.35804(19) 0.3697(3) 0.54267(14) 0.0269(8) Uani 1 1 d . . .
N3 N 0.28474(18) 0.4748(3) 0.61132(14) 0.0198(6) Uani 1 1 d . . .
C1 C 0.3768(2) 0.4805(4) 0.64314(18) 0.0216(8) Uani 1 1 d . . .
H1 H 0.4044 0.5232 0.6873 0.026 Uiso 1 1 calc R . .
C2 C 0.2768(2) 0.4071(4) 0.54896(18) 0.0263(8) Uani 1 1 d . . .
H2 H 0.2197 0.3895 0.5146 0.032 Uiso 1 1 calc R . .
C3 C 0.2137(2) 0.5429(4) 0.6384(2) 0.0270(9) Uani 1 1 d . . .
H3A H 0.2080 0.6414 0.6231 0.032 Uiso 1 1 calc R . .
H3B H 0.2346 0.5417 0.6905 0.032 Uiso 1 1 calc R . .
C4 C 0.1186(2) 0.4744(4) 0.6138(2) 0.0266(9) Uani 1 1 d . . .
H4A H 0.0733 0.5330 0.6286 0.032 Uiso 1 1 calc R . .
H4B H 0.0993 0.4706 0.5617 0.032 Uiso 1 1 calc R . .
N4 N 0.11610(18) 0.3322(3) 0.64162(14) 0.0212(7) Uani 1 1 d . . .
C5 C 0.1072(2) 0.2113(4) 0.60512(18) 0.0234(8) Uani 1 1 d . . .
H5 H 0.1072 0.2033 0.5573 0.028 Uiso 1 1 calc R . .
N5 N 0.09842(18) 0.1066(3) 0.64558(14) 0.0242(7) Uani 1 1 d . . .
N6 N 0.1012(2) 0.1593(4) 0.71179(16) 0.0343(8) Uani 1 1 d . . .
C6 C 0.1115(3) 0.2946(4) 0.70723(19) 0.0328(10) Uani 1 1 d . . .
H6 H 0.1154 0.3581 0.7447 0.039 Uiso 1 1 calc R . .
N7 N 0.5890(2) 0.3296(3) 0.54003(16) 0.0313(8) Uani 1 1 d . . .
C7 C 0.6063(2) 0.2657(4) 0.49467(19) 0.0258(9) Uani 1 1 d . . .
S1 S 0.62892(7) 0.17242(12) 0.43259(5) 0.0386(3) Uani 1 1 d . . .
N8 N 0.6115(2) 0.2959(4) 0.70807(17) 0.0347(8) Uani 1 1 d . . .
C8 C 0.6259(2) 0.2174(4) 0.7556(2) 0.0288(9) Uani 1 1 d . . .
S2 S 0.64691(8) 0.10848(12) 0.82142(5) 0.0432(3) Uani 1 1 d . . .

loop_
_atom_site_aniso_label
_atom_site_aniso_U_11
_atom_site_aniso_U_22
_atom_site_aniso_U_33
_atom_site_aniso_U_23
_atom_site_aniso_U_13
_atom_site_aniso_U_12
Zn 0.0293(2) 0.0194(3) 0.0230(2) -0.0014(2) 0.00788(17) 0.00159(19)
N1 0.0312(15) 0.0147(18) 0.0172(16) -0.0031(14) 0.0072(12) -0.0023(13)
N2 0.0329(16) 0.029(2) 0.0196(17) -0.0053(14) 0.0085(13) -0.0036(13)
N3 0.0293(15) 0.0124(18) 0.0188(16) -0.0026(13) 0.0086(12) -0.0012(12)
C1 0.0324(18) 0.016(2) 0.0145(18) -0.0008(16) 0.0044(15) -0.0013(15)
C2 0.0300(18) 0.030(2) 0.0166(19) -0.0022(18) 0.0029(14) -0.0050(17)
C3 0.0335(19) 0.019(2) 0.033(2) -0.0022(18) 0.0153(16) 0.0015(16)
C4 0.0299(18) 0.021(2) 0.030(2) 0.0045(18) 0.0107(16) 0.0027(16)
N4 0.0285(15) 0.0156(19) 0.0194(16) -0.0006(14) 0.0066(12) -0.0010(12)
C5 0.0259(17) 0.026(3) 0.0197(19) 0.0018(18) 0.0092(15) 0.0010(15)
N5 0.0286(14) 0.025(2) 0.0177(15) -0.0044(15) 0.0046(12) -0.0012(14)
N6 0.060(2) 0.024(2) 0.0217(18) -0.0001(16) 0.0153(15) -0.0048(16)
C6 0.057(2) 0.023(3) 0.022(2) -0.0017(19) 0.0157(18) -0.0080(19)
N7 0.0391(17) 0.028(2) 0.0297(18) -0.0038(16) 0.0138(15) 0.0038(15)
C7 0.0260(17) 0.022(2) 0.029(2) 0.0081(19) 0.0063(16) 0.0019(16)
S1 0.0471(6) 0.0390(7) 0.0313(6) -0.0092(5) 0.0136(5) 0.0087(5)
N8 0.0442(18) 0.028(2) 0.032(2) 0.0006(18) 0.0118(16) 0.0070(16)
C8 0.0331(19) 0.023(3) 0.029(2) -0.009(2) 0.0063(17) 0.0019(17)
S2 0.0732(7) 0.0256(7) 0.0273(6) 0.0031(5) 0.0083(5) 0.0067(5)

loop_
_atom_type_symbol
_atom_type_description
_atom_type_scat_dispersion_real
_atom_type_scat_dispersion_imag
_atom_type_scat_source
C C 0.0033 0.0016 'International Tables Vol C Tables 4.2.6.8 and 6.1.1.4'
H H 0.0000 0.0000 'International Tables Vol C Tables 4.2.6.8 and 6.1.1.4'
N N 0.0061 0.0033 'International Tables Vol C Tables 4.2.6.8 and 6.1.1.4'
S S 0.1246 0.1234 'International Tables Vol C Tables 4.2.6.8 and 6.1.1.4'
Zn Zn 0.2839 1.4301 'International Tables Vol C Tables 4.2.6.8 and 6.1.1.4'

loop_
_geom_angle_atom_site_label_1
_geom_angle_atom_site_label_2
_geom_angle_atom_site_label_3
_geom_angle
_geom_angle_site_symmetry_1
_geom_angle_site_symmetry_3
_geom_angle_publ_flag
N7 Zn N8 113.73(13) . . ?
N7 Zn N5 116.11(12) . 3 ?
N8 Zn N5 108.05(13) . 3 ?
N7 Zn N1 108.49(12) . . ?
N8 Zn N1 108.50(12) . . ?
N5 Zn N1 101.01(11) 3 . ?
C1 N1 N2 108.1(3) . . ?
C1 N1 Zn 126.8(2) . . ?
N2 N1 Zn 124.89(19) . . ?
C2 N2 N1 105.4(3) . . ?
C1 N3 C2 104.9(3) . . ?
C1 N3 C3 124.4(3) . . ?
C2 N3 C3 130.4(3) . . ?
N1 C1 N3 110.0(3) . . ?
N1 C1 H1 125.0 . . ?
N3 C1 H1 125.0 . . ?
N2 C2 N3 111.5(3) . . ?
N2 C2 H2 124.2 . . ?
N3 C2 H2 124.2 . . ?
N3 C3 C4 113.8(3) . . ?
N3 C3 H3A 108.8 . . ?
C4 C3 H3A 108.8 . . ?
N3 C3 H3B 108.8 . . ?
C4 C3 H3B 108.8 . . ?
H3A C3 H3B 107.7 . . ?
N4 C4 C3 113.6(3) . . ?
N4 C4 H4A 108.9 . . ?
C3 C4 H4A 108.9 . . ?
N4 C4 H4B 108.9 . . ?
C3 C4 H4B 108.9 . . ?
H4A C4 H4B 107.7 . . ?
C5 N4 C6 104.8(3) . . ?
C5 N4 C4 127.1(3) . . ?
C6 N4 C4 127.7(3) . . ?
N5 C5 N4 110.1(3) . . ?
N5 C5 H5 124.9 . . ?
N4 C5 H5 124.9 . . ?
C5 N5 N6 108.2(3) . . ?
C5 N5 Zn 131.4(2) . 3_445 ?
N6 N5 Zn 119.4(2) . 3_445 ?
C6 N6 N5 105.5(3) . . ?
N6 C6 N4 111.4(3) . . ?
N6 C6 H6 124.3 . . ?
N4 C6 H6 124.3 . . ?
C7 N7 Zn 170.6(3) . . ?
N7 C7 S1 178.1(4) . . ?
C8 N8 Zn 167.7(3) . . ?
N8 C8 S2 179.4(3) . . ?

loop_
_geom_bond_atom_site_label_1
_geom_bond_atom_site_label_2
_geom_bond_distance
_geom_bond_site_symmetry_2
_geom_bond_publ_flag
Zn N7 1.922(3) . ?
Zn N8 1.934(3) . ?
Zn N5 2.000(3) 3 ?
Zn N1 2.005(3) . ?
N1 C1 1.307(4) . ?
N1 N2 1.385(4) . ?
N2 C2 1.301(4) . ?
N3 C1 1.338(4) . ?
N3 C2 1.356(4) . ?
N3 C3 1.462(4) . ?
C1 H1 0.9400 . ?
C2 H2 0.9400 . ?
C3 C4 1.510(5) . ?
C3 H3A 0.9800 . ?
C3 H3B 0.9800 . ?
C4 N4 1.463(4) . ?
C4 H4A 0.9800 . ?
C4 H4B 0.9800 . ?
N4 C5 1.341(4) . ?
N4 C6 1.354(4) . ?
C5 N5 1.302(4) . ?
C5 H5 0.9400 . ?
N5 N6 1.380(4) . ?
N5 Zn 2.000(3) 3_445 ?
N6 C6 1.303(5) . ?
C6 H6 0.9400 . ?
N7 C7 1.164(4) . ?
C7 S1 1.615(4) . ?
N8 C8 1.166(4) . ?
C8 S2 1.614(4) . ?
